data_2016563
loop_
_publ_author_name
'Chen, Fang'
'Lu, Wei-Min'
'Zhu, Yue'

_publ_section_title
;
 A mixed bridged trinuclear copper(II)--1,10-phenanthroline complex
 with a linear structure
;
_journal_coeditor_code SF3070
_journal_issue 4
_journal_name_full 'Acta Crystallographica Section C'
_journal_page_first m167
_journal_page_last m169
_journal_paper_doi 10.1107/S0108270108005349
_journal_volume 64
_journal_year 2008
_chemical_formula_iupac '[Cu3 (C4 H5 O2)2 (O H)2 (C12 H8 N2)2 (H2 O)2] (N O3)2 , 2H2 O'
_chemical_formula_moiety 'C32 H32 Cu3 N4 O8 2+ , 2N O3 - , 2H2 O'
_chemical_formula_sum 'C32 H36 Cu3 N6 O16'
_chemical_formula_weight 951.29
_chemical_name_systematic
;phenanthroline)-1\k^2^N,N';3\k^2^N,N'-di-\m-hydroxido-1:2\k^2^O:O,2:3\k^2^O:O-\
tricopper(II)
 dinitrate dihydrate
;
_space_group_IT_number 2
_symmetry_cell_setting triclinic
_symmetry_space_group_name_Hall '-P 1'
_symmetry_space_group_name_H-M 'P -1'
_atom_sites_solution_hydrogens geom
_atom_sites_solution_primary direct
_atom_sites_solution_secondary difmap
_audit_creation_method SHELXL97
_cell_angle_alpha 71.081(2)
_cell_angle_beta 81.596(2)
_cell_angle_gamma 70.529(2)
_cell_formula_units_Z 1
_cell_length_a 7.3779(5)
_cell_length_b 11.1570(9)
_cell_length_c 12.5830(9)
_cell_measurement_reflns_used 6352
_cell_measurement_temperature 293(2)
_cell_measurement_theta_max 27.38
_cell_measurement_theta_min 3.01
_cell_volume 922.94(12)
_computing_cell_refinement 'CrystalStructure (Rigaku/MSC & Rigaku, 2002)'
_computing_data_collection 'PROCESS-AUTO (Rigaku, 1998)'
_computing_data_reduction 'CrystalStructure (Rigaku/MSC & Rigaku, 2002)'
_computing_molecular_graphics 'ORTEP-3 for Windows (Farrugia, 1997)'
_computing_publication_material 'WinGX (Farrugia, 1999)'
_computing_structure_refinement 'SHELXL97 (Sheldrick, 2008)'
_computing_structure_solution 'SHELXS97 (Sheldrick, 2008)'
_diffrn_ambient_temperature 293(2)
_diffrn_detector_area_resol_mean 10.0
_diffrn_measured_fraction_theta_full 0.991
_diffrn_measured_fraction_theta_max 0.991
_diffrn_measurement_device_type 'Rigaku R-AXIS RAPID'
_diffrn_measurement_method \w
_diffrn_radiation_monochromator graphite
_diffrn_radiation_source 'fine-focus sealed tube'
_diffrn_radiation_type MoK\a
_diffrn_radiation_wavelength 0.71069
_diffrn_reflns_av_R_equivalents 0.0287
_diffrn_reflns_av_sigmaI/netI 0.0363
_diffrn_reflns_limit_h_max 9
_diffrn_reflns_limit_h_min -8
_diffrn_reflns_limit_k_max 14
_diffrn_reflns_limit_k_min -14
_diffrn_reflns_limit_l_max 16
_diffrn_reflns_limit_l_min -16
_diffrn_reflns_number 8975
_diffrn_reflns_theta_full 27.42
_diffrn_reflns_theta_max 27.42
_diffrn_reflns_theta_min 3.01
_diffrn_standards_number 0
_exptl_absorpt_coefficient_mu 1.795
_exptl_absorpt_correction_T_max 0.9650
_exptl_absorpt_correction_T_min 0.5723
_exptl_absorpt_correction_type multi-scan
_exptl_absorpt_process_details '(ABSCOR; Higashi, 1995)'
_exptl_crystal_colour blue
_exptl_crystal_density_diffrn 1.712
_exptl_crystal_density_method 'not measured'
_exptl_crystal_description needle
_exptl_crystal_F_000 485
_exptl_crystal_size_max 0.35
_exptl_crystal_size_mid 0.08
_exptl_crystal_size_min 0.02
_refine_diff_density_max 0.529
_refine_diff_density_min -0.531
_refine_ls_extinction_method none
_refine_ls_goodness_of_fit_ref 1.129
_refine_ls_hydrogen_treatment constr
_refine_ls_matrix_type full
_refine_ls_number_parameters 271
_refine_ls_number_reflns 4172
_refine_ls_number_restraints 0
_refine_ls_restrained_S_all 1.129
_refine_ls_R_factor_all 0.0484
_refine_ls_R_factor_gt 0.0375
_refine_ls_shift/su_max 0.002
_refine_ls_shift/su_mean 0.000
_refine_ls_structure_factor_coef Fsqd
_refine_ls_weighting_details 'calc w=1/[\s^2^(Fo^2^)+(0.0675P)^2^+0.1148P] where P=(Fo^2^+2Fc^2^)/3'
_refine_ls_weighting_scheme calc
_refine_ls_wR_factor_gt 0.1127
_refine_ls_wR_factor_ref 0.1198
_reflns_number_gt 3356
_reflns_number_total 4172
_reflns_threshold_expression I>2\s(I)
_cod_data_source_file sf3070.cif
_cod_data_source_block I
_cod_database_code 2016563
_cod_database_fobs_code 2016563

loop_
_symmetry_equiv_pos_as_xyz
'x, y, z'
'-x, -y, -z'

loop_
_atom_site_type_symbol
_atom_site_label
_atom_site_fract_x
_atom_site_fract_y
_atom_site_fract_z
_atom_site_U_iso_or_equiv
_atom_site_adp_type
_atom_site_calc_flag
_atom_site_refinement_flags
_atom_site_occupancy
Cu Cu1 0.5000 0.0000 0.0000 0.02985(14) Uani d S 1
Cu Cu2 0.57035(5) -0.03202(3) -0.23383(3) 0.03213(13) Uani d . 1
O O1 0.3649(3) 0.01196(19) -0.12575(16) 0.0323(4) Uani d . 1
O O2 0.6478(4) -0.2161(2) -0.14337(19) 0.0486(6) Uani d . 1
O O3 0.6092(3) -0.1945(2) 0.03045(18) 0.0408(5) Uani d . 1
O O4 0.1068(3) -0.1396(3) -0.0591(2) 0.0497(6) Uani d . 1
O O5 0.7678(3) 0.0296(2) -0.1518(2) 0.0456(5) Uani d . 1
N N3 0.1086(4) -0.3237(3) 0.2507(2) 0.0457(6) Uani d . 1
O O6 0.2592(4) -0.3094(3) 0.2669(3) 0.0919(11) Uani d . 1
O O7 0.0654(5) -0.4231(3) 0.3049(3) 0.0816(10) Uani d . 1
O O8 -0.0003(4) -0.2339(3) 0.1781(2) 0.0663(8) Uani d . 1
N N1 0.5011(3) 0.1456(2) -0.3527(2) 0.0350(5) Uani d . 1
N N2 0.7326(3) -0.0881(3) -0.3643(2) 0.0398(6) Uani d . 1
C C1 0.3902(5) 0.2629(3) -0.3434(3) 0.0488(8) Uani d . 1
H H1 0.3363 0.2695 -0.2732 0.059 Uiso calc R 1
C C2 0.5825(4) 0.1392(3) -0.4559(2) 0.0386(7) Uani d . 1
C C3 0.7076(4) 0.0115(4) -0.4616(3) 0.0417(7) Uani d . 1
C C4 0.8479(5) -0.2074(4) -0.3662(4) 0.0569(9) Uani d . 1
H H4 0.8666 -0.2773 -0.2999 0.068 Uiso calc R 1
C C5 0.3514(6) 0.3769(4) -0.4355(4) 0.0647(11) Uani d . 1
H H5 0.2723 0.4575 -0.4259 0.078 Uiso calc R 1
C C6 0.4281(6) 0.3709(4) -0.5388(4) 0.0710(13) Uani d . 1
H H6 0.4016 0.4470 -0.6003 0.085 Uiso calc R 1
C C7 0.5486(5) 0.2484(4) -0.5521(3) 0.0570(10) Uani d . 1
C C8 0.6394(7) 0.2266(6) -0.6575(3) 0.0798(16) Uani d . 1
H H8 0.6136 0.2970 -0.7234 0.096 Uiso calc R 1
C C9 0.7585(7) 0.1086(7) -0.6625(3) 0.0774(15) Uani d . 1
H H9 0.8173 0.0996 -0.7314 0.093 Uiso calc R 1
C C10 0.7979(5) -0.0036(5) -0.5657(3) 0.0586(11) Uani d . 1
C C11 0.9204(6) -0.1309(6) -0.5639(4) 0.0724(14) Uani d . 1
H H11 0.9857 -0.1462 -0.6296 0.087 Uiso calc R 1
C C12 0.9435(6) -0.2309(5) -0.4672(5) 0.0748(14) Uani d . 1
H H12 1.0224 -0.3158 -0.4665 0.090 Uiso calc R 1
C C31 0.6521(4) -0.2627(3) -0.0375(2) 0.0353(6) Uani d . 1
C C32 0.7148(5) -0.4106(3) 0.0115(3) 0.0451(7) Uani d . 1
C C33 0.7374(7) -0.4870(4) -0.0560(4) 0.0749(13) Uani d . 1
H H33A 0.7736 -0.5791 -0.0263 0.090 Uiso calc R 1
H H33B 0.7169 -0.4476 -0.1324 0.090 Uiso calc R 1
C C34 0.7444(7) -0.4644(4) 0.1339(3) 0.0701(12) Uani d . 1
H H34A 0.7215 -0.3923 0.1649 0.105 Uiso calc R 1
H H34B 0.8742 -0.5216 0.1467 0.105 Uiso calc R 1
H H34C 0.6566 -0.5142 0.1694 0.105 Uiso calc R 1
H H101 0.2523 0.0843 -0.1435 0.039 Uiso d . 1
H H401 0.0815 -0.1654 0.0183 0.060 Uiso d . 1
H H402 0.2111 -0.1153 -0.0748 0.060 Uiso d . 1
H H501 0.8906 -0.0176 -0.1295 0.055 Uiso d . 1
H H502 0.7712 0.1197 -0.1819 0.055 Uiso d . 1

loop_
_atom_site_aniso_label
_atom_site_aniso_U_11
_atom_site_aniso_U_22
_atom_site_aniso_U_33
_atom_site_aniso_U_12
_atom_site_aniso_U_13
_atom_site_aniso_U_23
Cu1 0.0354(3) 0.0272(2) 0.0258(2) -0.00682(19) -0.00484(18) -0.00762(18)
Cu2 0.0365(2) 0.0313(2) 0.0262(2) -0.00690(15) -0.00155(13) -0.00885(14)
O1 0.0308(9) 0.0351(10) 0.0288(10) -0.0063(8) -0.0027(7) -0.0098(8)
O2 0.0700(16) 0.0313(11) 0.0370(12) -0.0051(10) -0.0045(11) -0.0099(9)
O3 0.0563(13) 0.0285(10) 0.0346(11) -0.0087(9) -0.0084(9) -0.0069(9)
O4 0.0498(13) 0.0625(15) 0.0404(12) -0.0247(11) -0.0043(10) -0.0111(11)
O5 0.0424(12) 0.0473(13) 0.0479(13) -0.0181(10) -0.0097(10) -0.0079(11)
N3 0.0432(15) 0.0442(15) 0.0459(16) -0.0101(12) -0.0027(12) -0.0110(13)
O6 0.0605(18) 0.075(2) 0.135(3) -0.0251(15) -0.0338(19) -0.008(2)
O7 0.080(2) 0.0606(18) 0.088(2) -0.0295(16) -0.0158(17) 0.0135(17)
O8 0.0517(15) 0.0621(17) 0.0552(16) 0.0008(13) -0.0044(12) 0.0042(13)
N1 0.0345(12) 0.0355(12) 0.0321(12) -0.0116(10) -0.0040(9) -0.0042(10)
N2 0.0337(13) 0.0510(15) 0.0418(14) -0.0125(11) 0.0018(10) -0.0249(13)
C1 0.0439(17) 0.0383(17) 0.060(2) -0.0129(14) -0.0046(15) -0.0072(16)
C2 0.0372(15) 0.0538(18) 0.0283(14) -0.0236(14) -0.0051(11) -0.0049(13)
C3 0.0344(15) 0.067(2) 0.0357(16) -0.0253(14) 0.0029(12) -0.0221(15)
C4 0.0449(19) 0.060(2) 0.071(3) -0.0074(16) 0.0002(17) -0.036(2)
C5 0.056(2) 0.0388(19) 0.086(3) -0.0116(16) -0.013(2) 0.0006(19)
C6 0.063(2) 0.064(3) 0.068(3) -0.031(2) -0.027(2) 0.027(2)
C7 0.053(2) 0.078(3) 0.0394(18) -0.0393(19) -0.0147(15) 0.0094(17)
C8 0.082(3) 0.135(5) 0.0292(19) -0.072(3) -0.0093(19) 0.009(2)
C9 0.071(3) 0.152(5) 0.034(2) -0.068(3) 0.0116(18) -0.032(3)
C10 0.049(2) 0.113(3) 0.0416(19) -0.050(2) 0.0131(15) -0.039(2)
C11 0.051(2) 0.122(4) 0.078(3) -0.041(3) 0.028(2) -0.074(3)
C12 0.048(2) 0.095(4) 0.106(4) -0.017(2) 0.014(2) -0.074(3)
C31 0.0396(15) 0.0266(13) 0.0387(16) -0.0095(11) -0.0045(12) -0.0077(12)
C32 0.0504(18) 0.0294(15) 0.0510(19) -0.0092(13) 0.0002(14) -0.0100(14)
C33 0.108(4) 0.0334(19) 0.077(3) -0.011(2) -0.007(3) -0.0188(19)
C34 0.099(3) 0.0317(18) 0.058(2) -0.0074(19) -0.005(2) 0.0023(17)

loop_
_atom_type_symbol
_atom_type_description
_atom_type_scat_dispersion_real
_atom_type_scat_dispersion_imag
_atom_type_scat_source
C C 0.0033 0.0016 'International Tables Vol C Tables 4.2.6.8 and 6.1.1.4'
H H 0.0000 0.0000 'International Tables Vol C Tables 4.2.6.8 and 6.1.1.4'
Cu Cu 0.3201 1.2651 'International Tables Vol C Tables 4.2.6.8 and 6.1.1.4'
O O 0.0106 0.0060 'International Tables Vol C Tables 4.2.6.8 and 6.1.1.4'
N N 0.0061 0.0033 'International Tables Vol C Tables 4.2.6.8 and 6.1.1.4'

loop_
_geom_angle_atom_site_label_1
_geom_angle_atom_site_label_2
_geom_angle_atom_site_label_3
_geom_angle_site_symmetry_1
_geom_angle_site_symmetry_3
_geom_angle
_geom_angle_publ_flag
O1 Cu1 O1 2_655 . 180.00(11) ?
O1 Cu1 O3 2_655 . 89.19(8) yes
O1 Cu1 O3 . . 90.81(8) yes
O1 Cu1 O3 2_655 2_655 90.81(8) ?
O1 Cu1 O3 . 2_655 89.19(8) ?
O3 Cu1 O3 . 2_655 180.00(15) ?
O1 Cu1 Cu2 2_655 2_655 38.37(5) ?
O1 Cu1 Cu2 . 2_655 141.63(5) ?
O3 Cu1 Cu2 . 2_655 102.61(6) ?
O3 Cu1 Cu2 2_655 2_655 77.39(6) ?
O1 Cu1 Cu2 2_655 . 141.63(5) ?
O1 Cu1 Cu2 . . 38.37(5) ?
O3 Cu1 Cu2 . . 77.39(6) ?
O3 Cu1 Cu2 2_655 . 102.61(6) ?
Cu2 Cu1 Cu2 2_655 . 180.000(17) ?
O1 Cu2 O2 . . 90.89(9) yes
O1 Cu2 N1 . . 97.49(9) yes
O2 Cu2 N1 . . 169.20(10) yes
O1 Cu2 N2 . . 164.93(9) yes
O2 Cu2 N2 . . 88.74(10) yes
N1 Cu2 N2 . . 81.41(11) yes
O1 Cu2 O5 . . 90.64(8) yes
O2 Cu2 O5 . . 94.88(10) yes
N1 Cu2 O5 . . 91.82(9) yes
N2 Cu2 O5 . . 104.40(9) yes
O1 Cu2 Cu1 . . 38.55(6) ?
O2 Cu2 Cu1 . . 79.42(6) ?
N1 Cu2 Cu1 . . 111.36(7) ?
N2 Cu2 Cu1 . . 155.17(7) ?
O5 Cu2 Cu1 . . 55.67(6) ?
Cu2 O1 Cu1 . . 103.08(9) ?
Cu2 O1 H101 . . 124.01 ?
Cu1 O1 H101 . . 115.55 ?
C31 O2 Cu2 . . 128.47(19) ?
C31 O3 Cu1 . . 129.10(19) ?
H401 O4 H402 . . 110.6 ?
Cu2 O5 H501 . . 127.89 ?
Cu2 O5 H502 . . 117.26 ?
H501 O5 H502 . . 103.5 ?
O7 N3 O6 . . 120.5(3) ?
O7 N3 O8 . . 120.6(3) ?
O6 N3 O8 . . 119.0(3) ?
C1 N1 C2 . . 117.8(3) ?
C1 N1 Cu2 . . 129.2(2) ?
C2 N1 Cu2 . . 112.9(2) ?
C4 N2 C3 . . 118.1(3) ?
C4 N2 Cu2 . . 128.9(3) ?
C3 N2 Cu2 . . 112.9(2) ?
N1 C1 C5 . . 122.2(4) ?
N1 C1 H1 . . 118.9 ?
C5 C1 H1 . . 118.9 ?
N1 C2 C7 . . 123.2(3) ?
N1 C2 C3 . . 116.2(3) ?
C7 C2 C3 . . 120.6(3) ?
N2 C3 C10 . . 123.8(3) ?
N2 C3 C2 . . 116.5(3) ?
C10 C3 C2 . . 119.7(3) ?
N2 C4 C12 . . 121.5(4) ?
N2 C4 H4 . . 119.2 ?
C12 C4 H4 . . 119.2 ?
C6 C5 C1 . . 120.4(4) ?
C6 C5 H5 . . 119.8 ?
C1 C5 H5 . . 119.8 ?
C5 C6 C7 . . 119.2(3) ?
C5 C6 H6 . . 120.4 ?
C7 C6 H6 . . 120.4 ?
C2 C7 C6 . . 117.0(4) ?
C2 C7 C8 . . 117.5(4) ?
C6 C7 C8 . . 125.4(4) ?
C9 C8 C7 . . 121.9(4) ?
C9 C8 H8 . . 119.1 ?
C7 C8 H8 . . 119.1 ?
C8 C9 C10 . . 121.7(4) ?
C8 C9 H9 . . 119.2 ?
C10 C9 H9 . . 119.2 ?
C11 C10 C9 . . 125.2(4) ?
C11 C10 C3 . . 116.3(4) ?
C9 C10 C3 . . 118.5(4) ?
C12 C11 C10 . . 120.0(3) ?
C12 C11 H11 . . 120.0 ?
C10 C11 H11 . . 120.0 ?
C11 C12 C4 . . 120.2(4) ?
C11 C12 H12 . . 119.9 ?
C4 C12 H12 . . 119.9 ?
O3 C31 O2 . . 125.3(3) ?
O3 C31 C32 . . 117.1(3) ?
O2 C31 C32 . . 117.5(3) ?
C33 C32 C34 . . 123.7(3) ?
C33 C32 C31 . . 119.1(3) ?
C34 C32 C31 . . 117.1(3) ?
C32 C33 H33A . . 120.0 ?
C32 C33 H33B . . 120.0 ?
H33A C33 H33B . . 120.0 ?
C32 C34 H34A . . 109.5 ?
C32 C34 H34B . . 109.5 ?
H34A C34 H34B . . 109.5 ?
C32 C34 H34C . . 109.5 ?
H34A C34 H34C . . 109.5 ?
H34B C34 H34C . . 109.5 ?

loop_
_geom_bond_atom_site_label_1
_geom_bond_atom_site_label_2
_geom_bond_site_symmetry_2
_geom_bond_distance
_geom_bond_publ_flag
Cu1 O1 2_655 1.9369(19) ?
Cu1 O1 . 1.9369(19) yes
Cu1 O3 . 1.973(2) yes
Cu1 O3 2_655 1.973(2) ?
Cu1 Cu2 2_655 3.0275(4) ?
Cu1 Cu2 . 3.0275(4) yes
Cu2 O1 . 1.9295(19) yes
Cu2 O2 . 1.932(2) yes
Cu2 N1 . 2.012(2) yes
Cu2 N2 . 2.028(2) yes
Cu2 O5 . 2.286(2) yes
O1 H101 . 0.939 ?
O2 C31 . 1.265(4) yes
O3 C31 . 1.262(3) yes
O4 H401 . 0.931 ?
O4 H402 . 0.874 ?
O5 H501 . 0.915 ?
O5 H502 . 0.960 ?
N3 O7 . 1.216(4) ?
N3 O6 . 1.228(4) ?
N3 O8 . 1.252(4) ?
N1 C1 . 1.324(4) ?
N1 C2 . 1.363(4) ?
N2 C4 . 1.325(4) ?
N2 C3 . 1.347(4) ?
C1 C5 . 1.392(5) ?
C1 H1 . 0.9300 ?
C2 C7 . 1.393(5) ?
C2 C3 . 1.433(5) ?
C3 C10 . 1.415(4) ?
C4 C12 . 1.418(6) ?
C4 H4 . 0.9300 ?
C5 C6 . 1.352(6) ?
C5 H5 . 0.9300 ?
C6 C7 . 1.408(6) ?
C6 H6 . 0.9300 ?
C7 C8 . 1.452(6) ?
C8 C9 . 1.333(7) ?
C8 H8 . 0.9300 ?
C9 C10 . 1.417(7) ?
C9 H9 . 0.9300 ?
C10 C11 . 1.401(7) ?
C11 C12 . 1.344(7) ?
C11 H11 . 0.9300 ?
C12 H12 . 0.9300 ?
C31 C32 . 1.494(4) ?
C32 C33 . 1.344(5) ?
C32 C34 . 1.480(5) ?
C33 H33A . 0.9300 ?
C33 H33B . 0.9300 ?
C34 H34A . 0.9600 ?
C34 H34B . 0.9600 ?
C34 H34C . 0.9600 ?

loop_
_geom_hbond_atom_site_label_D
_geom_hbond_atom_site_label_H
_geom_hbond_atom_site_label_A
_geom_hbond_site_symmetry_A
_geom_hbond_distance_DH
_geom_hbond_distance_HA
_geom_hbond_distance_DA
_geom_hbond_angle_DHA
_geom_hbond_publ_flag
O1 H101 O8 2_555 0.94 2.03 2.970(4) 177 yes
O4 H401 O8 1_555 0.93 1.99 2.910(3) 171 yes
O4 H402 O1 1_555 0.87 2.00 2.819(4) 156 yes
O5 H501 O4 1_655 0.92 1.84 2.731(4) 166 yes
O5 H502 O6 2_655 0.96 1.99 2.936(4) 168 yes
